data_7109684
loop_
_publ_author_name
'Xiao-Qiang Hu'
'Jia-Rong Chen'
'Shuang Gao'
'Bin Feng'
'Liang-Qiu Lu'
'Wen-Jing Xiao'

_publ_section_title
;
 [4+3] Cycloaddition of in situ generated azoalkenes with C,N-cyclic
 azomethine imines: efficient synthesis of tetrazepine derivatives
;
_journal_name_full Chem.Commun.
_journal_page_first 7905
_journal_paper_doi 10.1039/c3cc43888k
_journal_volume 49
_journal_year 2013
_chemical_formula_sum 'C31 H26 N4 O2'
_chemical_formula_weight 486.56
_chemical_name_systematic
; 
 ? 
;
_space_group_IT_number 14
_symmetry_cell_setting monoclinic
_symmetry_space_group_name_Hall '-P 2ybc'
_symmetry_space_group_name_H-M 'P 1 21/c 1'
_atom_sites_solution_hydrogens geom
_atom_sites_solution_primary direct
_atom_sites_solution_secondary difmap
_audit_creation_method SHELXL-97
_cell_angle_alpha 90.00
_cell_angle_beta 96.429(5)
_cell_angle_gamma 90.00
_cell_formula_units_Z 4
_cell_length_a 10.667(3)
_cell_length_b 27.905(7)
_cell_length_c 9.770(2)
_cell_measurement_reflns_used 1340
_cell_measurement_temperature 298(2)
_cell_measurement_theta_max 19.76
_cell_measurement_theta_min 2.41
_cell_volume 2889.9(12)
_computing_cell_refinement 'Bruker SAINT'
_computing_data_collection 'Bruker APEX2'
_computing_data_reduction 'Bruker SAINT'
_computing_molecular_graphics 'Bruker SHELXTL'
_computing_publication_material 'Bruker SHELXTL'
_computing_structure_refinement 'SHELXL-97 (Sheldrick, 2008)'
_computing_structure_solution 'SHELXS-97 (Sheldrick, 2008)'
_diffrn_ambient_temperature 298(2)
_diffrn_measured_fraction_theta_full 0.990
_diffrn_measured_fraction_theta_max 0.990
_diffrn_measurement_device_type 'Bruker APEX-II CCD'
_diffrn_measurement_method '\f and \w scans'
_diffrn_radiation_monochromator graphite
_diffrn_radiation_source 'fine-focus sealed tube'
_diffrn_radiation_type MoK\a
_diffrn_radiation_wavelength 0.71073
_diffrn_reflns_av_R_equivalents 0.0000
_diffrn_reflns_av_sigmaI/netI 0.0919
_diffrn_reflns_limit_h_max 12
_diffrn_reflns_limit_h_min -12
_diffrn_reflns_limit_k_max 33
_diffrn_reflns_limit_k_min 0
_diffrn_reflns_limit_l_max 11
_diffrn_reflns_limit_l_min 0
_diffrn_reflns_number 5209
_diffrn_reflns_theta_full 25.30
_diffrn_reflns_theta_max 25.30
_diffrn_reflns_theta_min 1.46
_exptl_absorpt_coefficient_mu 0.071
_exptl_absorpt_correction_T_max 0.9986
_exptl_absorpt_correction_T_min 0.9929
_exptl_absorpt_correction_type none
_exptl_crystal_density_diffrn 1.118
_exptl_crystal_density_meas 0
_exptl_crystal_density_method 'not measured'
_exptl_crystal_F_000 1024
_exptl_crystal_size_max 0.10
_exptl_crystal_size_mid 0.05
_exptl_crystal_size_min 0.02
_platon_squeeze_details
;
N: Total Potential Solvent Accessible Void Vol ..................   479.9 Ang^3
N: Electron Count / Cell =    135 - To be included in D(calc), F000 & Mol.Wght.

;
_refine_diff_density_max 0.318
_refine_diff_density_min -0.297
_refine_diff_density_rms 0.096
_refine_ls_extinction_method none
_refine_ls_goodness_of_fit_ref 0.908
_refine_ls_hydrogen_treatment mixed
_refine_ls_matrix_type full
_refine_ls_number_parameters 365
_refine_ls_number_reflns 5209
_refine_ls_number_restraints 74
_refine_ls_restrained_S_all 0.922
_refine_ls_R_factor_all 0.1546
_refine_ls_R_factor_gt 0.0774
_refine_ls_shift/su_max 0.000
_refine_ls_shift/su_mean 0.000
_refine_ls_structure_factor_coef Fsqd
_refine_ls_weighting_details 'calc w=1/[\s^2^(Fo^2^)+(0.1154P)^2^+0.0000P] where P=(Fo^2^+2Fc^2^)/3'
_refine_ls_weighting_scheme calc
_refine_ls_wR_factor_gt 0.1831
_refine_ls_wR_factor_ref 0.2147
_reflns_number_gt 2365
_reflns_number_total 5209
_reflns_threshold_expression >2sigma(I)
_cod_data_source_file c3cc43888k.txt
_cod_data_source_block t
_cod_original_cell_volume 2890.0(12)
_cod_original_sg_symbol_H-M P2(1)/c
_cod_database_code 7109684

loop_
_symmetry_equiv_pos_as_xyz
'x, y, z'
'-x, y+1/2, -z+1/2'
'-x, -y, -z'
'x, -y-1/2, z-1/2'

loop_
_atom_site_label
_atom_site_type_symbol
_atom_site_fract_x
_atom_site_fract_y
_atom_site_fract_z
_atom_site_U_iso_or_equiv
_atom_site_adp_type
_atom_site_occupancy
_atom_site_symmetry_multiplicity
_atom_site_calc_flag
_atom_site_refinement_flags
_atom_site_disorder_assembly
_atom_site_disorder_group
C1 C 0.4190(6) 0.94999(13) 0.3214(7) 0.054(5) Uani 0.67 1 d PGDU A 1
C2 C 0.3373(6) 0.97753(18) 0.3901(7) 0.076(2) Uani 0.67 1 d PGU A 1
H2 H 0.2920 0.9634 0.4554 0.091 Uiso 0.67 1 calc PR A 1
C3 C 0.3233(6) 1.02612(17) 0.3611(8) 0.090(3) Uani 0.67 1 d PGU A 1
H3 H 0.2686 1.0445 0.4070 0.108 Uiso 0.67 1 calc PR A 1
C4 C 0.3910(6) 1.04718(12) 0.2634(7) 0.099(3) Uani 0.67 1 d PGU A 1
H4 H 0.3816 1.0797 0.2440 0.119 Uiso 0.67 1 calc PR A 1
C5 C 0.4727(6) 1.01963(16) 0.1947(6) 0.111(3) Uani 0.67 1 d PGU A 1
H5 H 0.5180 1.0337 0.1293 0.133 Uiso 0.67 1 calc PR A 1
C6 C 0.4867(5) 0.97104(15) 0.2237(6) 0.079(2) Uani 0.67 1 d PGU A 1
H6 H 0.5414 0.9526 0.1777 0.095 Uiso 0.67 1 calc PR A 1
C7 C 0.4513(4) 0.89957(13) 0.3500(4) 0.0559(11) Uani 1 1 d D . .
C1' C 0.4096(13) 0.9500(4) 0.308(2) 0.073(13) Uani 0.33 1 d PGDU A 2
C2' C 0.3885(16) 0.9792(6) 0.4183(15) 0.105(8) Uani 0.33 1 d PGU A 2
H2' H 0.4039 0.9677 0.5080 0.126 Uiso 0.33 1 calc PR A 2
C3' C 0.3444(16) 1.0257(6) 0.3947(16) 0.22(2) Uani 0.33 1 d PGU A 2
H3' H 0.3303 1.0453 0.4685 0.264 Uiso 0.33 1 calc PR A 2
C4' C 0.3214(14) 1.0429(3) 0.2608(19) 0.098(6) Uani 0.33 1 d PGU A 2
H4' H 0.2919 1.0740 0.2450 0.118 Uiso 0.33 1 calc PR A 2
C5' C 0.3425(15) 1.0137(5) 0.1505(14) 0.156(8) Uani 0.33 1 d PGU A 2
H5' H 0.3271 1.0252 0.0609 0.187 Uiso 0.33 1 calc PR A 2
C6' C 0.3865(14) 0.9672(4) 0.1741(17) 0.128(7) Uani 0.33 1 d PGU A 2
H6' H 0.4006 0.9477 0.1003 0.154 Uiso 0.33 1 calc PR A 2
C8 C 0.3851(3) 0.81860(12) 0.3864(4) 0.0476(10) Uani 1 1 d . . .
H8 H 0.4628 0.8102 0.4330 0.057 Uiso 1 1 calc R A .
C9 C 0.3044(3) 0.78359(12) 0.3435(4) 0.0414(9) Uani 1 1 d . A .
C10 C 0.1790(3) 0.84647(12) 0.2160(4) 0.0431(9) Uani 1 1 d . A .
H10 H 0.2274 0.8517 0.1378 0.052 Uiso 1 1 calc R . .
C11 C 0.0447(3) 0.85967(13) 0.1693(4) 0.0484(10) Uani 1 1 d . . .
C12 C -0.0279(4) 0.88299(13) 0.2582(5) 0.0559(11) Uani 1 1 d . . .
C13 C 0.0309(4) 0.90094(16) 0.3948(4) 0.0633(12) Uani 1 1 d . . .
H13A H -0.0271 0.8955 0.4629 0.076 Uiso 1 1 calc R . .
H13B H 0.0439 0.9352 0.3886 0.076 Uiso 1 1 calc R . .
C14 C 0.1558(4) 0.87721(13) 0.4431(4) 0.0524(10) Uani 1 1 d . A .
H14A H 0.1988 0.8944 0.5210 0.063 Uiso 1 1 calc R . .
H14B H 0.1427 0.8443 0.4706 0.063 Uiso 1 1 calc R . .
C15 C -0.1536(4) 0.89193(16) 0.2155(6) 0.0821(15) Uani 1 1 d . . .
H15 H -0.2039 0.9068 0.2749 0.099 Uiso 1 1 calc R . .
C16 C -0.2047(5) 0.87883(19) 0.0845(8) 0.0995(19) Uani 1 1 d . . .
H16 H -0.2896 0.8846 0.0564 0.119 Uiso 1 1 calc R . .
C17 C -0.1313(5) 0.85749(18) -0.0042(7) 0.0979(19) Uani 1 1 d . . .
H17 H -0.1656 0.8498 -0.0933 0.117 Uiso 1 1 calc R . .
C18 C -0.0076(4) 0.84742(15) 0.0379(5) 0.0694(13) Uani 1 1 d . . .
H18 H 0.0416 0.8323 -0.0219 0.083 Uiso 1 1 calc R . .
C19 C 0.3351(3) 0.73330(12) 0.3748(4) 0.0378(8) Uani 1 1 d . . .
C20 C 0.4070(3) 0.72134(13) 0.4968(4) 0.0473(9) Uani 1 1 d . A .
H20 H 0.4284 0.7452 0.5615 0.057 Uiso 1 1 calc R . .
C21 C 0.4479(4) 0.67534(15) 0.5254(4) 0.0557(11) Uani 1 1 d . . .
H21 H 0.4985 0.6685 0.6069 0.067 Uiso 1 1 calc R A .
C22 C 0.4127(4) 0.63915(14) 0.4314(5) 0.0623(12) Uani 1 1 d . A .
H22 H 0.4387 0.6078 0.4502 0.075 Uiso 1 1 calc R . .
C23 C 0.3398(4) 0.64979(14) 0.3107(5) 0.0635(12) Uani 1 1 d . . .
H23 H 0.3155 0.6255 0.2482 0.076 Uiso 1 1 calc R A .
C24 C 0.3022(3) 0.69617(13) 0.2815(4) 0.0484(9) Uani 1 1 d . A .
H24 H 0.2543 0.7030 0.1983 0.058 Uiso 1 1 calc R . .
C25 C 0.0213(3) 0.74598(12) 0.1729(4) 0.0385(8) Uani 1 1 d . . .
C26 C -0.1087(3) 0.72964(13) 0.1950(4) 0.0415(9) Uani 1 1 d . . .
C27 C -0.1816(4) 0.75387(15) 0.2784(5) 0.0624(12) Uani 1 1 d . . .
H27 H -0.1489 0.7803 0.3281 0.075 Uiso 1 1 calc R . .
C28 C -0.3040(4) 0.7391(2) 0.2887(6) 0.0821(15) Uani 1 1 d . . .
H28 H -0.3537 0.7558 0.3448 0.099 Uiso 1 1 calc R . .
C29 C -0.3522(4) 0.6999(2) 0.2167(6) 0.0808(15) Uani 1 1 d . . .
H29 H -0.4338 0.6896 0.2255 0.097 Uiso 1 1 calc R . .
C30 C -0.2817(5) 0.67648(18) 0.1338(5) 0.0756(14) Uani 1 1 d . . .
H30 H -0.3156 0.6504 0.0831 0.091 Uiso 1 1 calc R . .
C31 C -0.1587(4) 0.69048(14) 0.1223(4) 0.0578(11) Uani 1 1 d . . .
H31 H -0.1101 0.6735 0.0657 0.069 Uiso 1 1 calc R . .
N1 N 0.3582(3) 0.86696(10) 0.3645(4) 0.0524(9) Uani 1 1 d . A .
N2 N 0.2301(3) 0.87872(10) 0.3253(3) 0.0443(8) Uani 1 1 d . . .
N3 N 0.1939(3) 0.79500(9) 0.2556(3) 0.0392(7) Uani 1 1 d . . .
N4 N 0.0835(2) 0.76999(10) 0.2766(3) 0.0389(7) Uani 1 1 d . A .
H4A H 0.0563 0.7702 0.3562 0.047 Uiso 1 1 calc R . .
O1 O 0.5607(3) 0.88629(11) 0.3628(4) 0.0799(10) Uani 1 1 d . A .
O2 O 0.0650(2) 0.73741(9) 0.0638(3) 0.0510(7) Uani 1 1 d . . .

loop_
_atom_site_aniso_label
_atom_site_aniso_U_11
_atom_site_aniso_U_22
_atom_site_aniso_U_33
_atom_site_aniso_U_23
_atom_site_aniso_U_13
_atom_site_aniso_U_12
C1 0.064(7) 0.032(5) 0.065(7) -0.006(4) -0.001(4) -0.011(4)
C2 0.066(5) 0.052(4) 0.109(6) 0.000(4) 0.006(5) -0.001(3)
C3 0.108(6) 0.047(4) 0.117(6) -0.002(4) 0.023(5) 0.014(4)
C4 0.107(6) 0.056(4) 0.139(7) 0.002(5) 0.036(6) -0.011(4)
C5 0.154(7) 0.069(5) 0.114(6) 0.029(4) 0.039(5) -0.012(5)
C6 0.101(5) 0.048(4) 0.091(5) 0.012(3) 0.028(4) -0.009(4)
C7 0.050(3) 0.050(2) 0.066(3) 0.003(2) 0.000(2) -0.009(2)
C1' 0.076(15) 0.068(16) 0.076(15) -0.001(9) 0.006(9) -0.006(9)
C2' 0.099(12) 0.101(11) 0.110(12) 0.001(8) -0.009(8) 0.024(8)
C3' 0.22(2) 0.22(2) 0.22(2) 0.003(10) 0.011(10) 0.004(10)
C4' 0.105(10) 0.081(9) 0.105(10) 0.000(8) -0.005(8) 0.000(7)
C5' 0.184(12) 0.141(11) 0.147(12) 0.015(9) 0.033(9) 0.022(9)
C6' 0.140(11) 0.118(10) 0.127(11) -0.002(8) 0.019(9) 0.036(8)
C8 0.042(2) 0.039(2) 0.059(3) 0.0043(18) -0.0079(19) 0.0012(17)
C9 0.039(2) 0.046(2) 0.039(2) 0.0022(17) 0.0033(17) 0.0025(17)
C10 0.041(2) 0.045(2) 0.043(2) 0.0039(17) 0.0032(17) 0.0016(16)
C11 0.044(2) 0.045(2) 0.054(3) 0.0054(18) -0.005(2) 0.0015(17)
C12 0.048(2) 0.044(2) 0.074(3) 0.003(2) -0.001(2) 0.0070(18)
C13 0.055(3) 0.067(3) 0.071(3) -0.004(2) 0.018(2) 0.009(2)
C14 0.061(2) 0.042(2) 0.055(3) -0.0046(18) 0.010(2) 0.0032(18)
C15 0.054(3) 0.068(3) 0.124(5) -0.007(3) 0.006(3) 0.010(2)
C16 0.064(3) 0.073(4) 0.151(6) -0.002(4) -0.036(4) 0.016(3)
C17 0.089(4) 0.074(3) 0.116(5) -0.007(3) -0.055(4) 0.021(3)
C18 0.073(3) 0.063(3) 0.067(3) 0.005(2) -0.016(3) 0.011(2)
C19 0.0342(19) 0.0387(19) 0.041(2) 0.0012(17) 0.0067(17) -0.0004(15)
C20 0.049(2) 0.048(2) 0.045(2) 0.0022(18) 0.0077(19) 0.0060(17)
C21 0.054(2) 0.060(3) 0.053(3) 0.012(2) 0.007(2) 0.011(2)
C22 0.064(3) 0.042(2) 0.082(3) 0.015(2) 0.009(3) 0.012(2)
C23 0.056(3) 0.055(3) 0.078(3) -0.010(2) 0.004(2) 0.001(2)
C24 0.044(2) 0.047(2) 0.053(2) 0.0018(19) 0.0023(19) 0.0014(18)
C25 0.043(2) 0.042(2) 0.030(2) -0.0010(16) 0.0008(17) 0.0003(16)
C26 0.0351(19) 0.051(2) 0.039(2) 0.0023(17) 0.0054(17) 0.0003(16)
C27 0.046(3) 0.072(3) 0.072(3) -0.004(2) 0.016(2) -0.004(2)
C28 0.038(3) 0.106(4) 0.104(4) 0.009(3) 0.017(3) 0.002(3)
C29 0.040(3) 0.104(4) 0.095(4) 0.033(3) -0.003(3) -0.019(3)
C30 0.067(3) 0.081(3) 0.073(3) 0.008(3) -0.014(3) -0.035(3)
C31 0.059(3) 0.057(3) 0.056(3) -0.007(2) -0.001(2) -0.013(2)
N1 0.0403(18) 0.0371(17) 0.078(2) 0.0053(16) 0.0005(16) -0.0013(14)
N2 0.0389(18) 0.0389(16) 0.054(2) 0.0009(15) -0.0009(15) -0.0005(13)
N3 0.0366(16) 0.0391(16) 0.0419(18) 0.0041(13) 0.0042(14) 0.0006(12)
N4 0.0379(16) 0.0460(16) 0.0339(17) -0.0013(14) 0.0081(14) -0.0061(13)
O1 0.0497(19) 0.070(2) 0.117(3) 0.0129(18) -0.0017(18) -0.0140(15)
O2 0.0511(15) 0.0672(17) 0.0362(15) -0.0095(13) 0.0117(13) -0.0017(12)

loop_
_atom_type_symbol
_atom_type_description
_atom_type_scat_dispersion_real
_atom_type_scat_dispersion_imag
_atom_type_scat_source
C C 0.0033 0.0016 'International Tables Vol C Tables 4.2.6.8 and 6.1.1.4'
H H 0.0000 0.0000 'International Tables Vol C Tables 4.2.6.8 and 6.1.1.4'
N N 0.0061 0.0033 'International Tables Vol C Tables 4.2.6.8 and 6.1.1.4'
O O 0.0106 0.0060 'International Tables Vol C Tables 4.2.6.8 and 6.1.1.4'

loop_
_geom_angle_atom_site_label_1
_geom_angle_atom_site_label_2
_geom_angle_atom_site_label_3
_geom_angle
C2 C1 C6 120.0
C2 C1 C7 125.7(4)
C6 C1 C7 114.0(4)
C3 C2 C1 120.0
C3 C2 H2 120.0
C1 C2 H2 120.0
C2 C3 C4 120.0
C2 C3 H3 120.0
C4 C3 H3 120.0
C3 C4 C5 120.0
C3 C4 H4 120.0
C5 C4 H4 120.0
C6 C5 C4 120.0
C6 C5 H5 120.0
C4 C5 H5 120.0
C5 C6 C1 120.0
C5 C6 H6 120.0
C1 C6 H6 120.0
O1 C7 N1 119.1(3)
O1 C7 C1 120.8(4)
N1 C7 C1 120.0(4)
O1 C7 C1' 123.9(6)
N1 C7 C1' 116.8(6)
C1 C7 C1' 5.7(9)
C2' C1' C6' 120.0
C2' C1' C7 113.7(12)
C6' C1' C7 126.2(12)
C1' C2' C3' 120.0
C1' C2' H2' 120.0
C3' C2' H2' 120.0
C4' C3' C2' 120.0
C4' C3' H3' 120.0
C2' C3' H3' 120.0
C5' C4' C3' 120.0
C5' C4' H4' 120.0
C3' C4' H4' 120.0
C4' C5' C6' 120.0
C4' C5' H5' 120.0
C6' C5' H5' 120.0
C5' C6' C1' 120.0
C5' C6' H6' 120.0
C1' C6' H6' 120.0
C9 C8 N1 123.1(3)
C9 C8 H8 118.5
N1 C8 H8 118.5
C8 C9 N3 119.2(3)
C8 C9 C19 120.9(3)
N3 C9 C19 119.6(3)
N2 C10 N3 112.7(3)
N2 C10 C11 109.7(3)
N3 C10 C11 112.7(3)
N2 C10 H10 107.1
N3 C10 H10 107.1
C11 C10 H10 107.1
C18 C11 C12 120.0(4)
C18 C11 C10 119.6(4)
C12 C11 C10 120.4(4)
C15 C12 C11 119.1(4)
C15 C12 C13 120.3(4)
C11 C12 C13 120.5(3)
C12 C13 C14 113.5(3)
C12 C13 H13A 108.9
C14 C13 H13A 108.9
C12 C13 H13B 108.9
C14 C13 H13B 108.9
H13A C13 H13B 107.7
N2 C14 C13 106.0(3)
N2 C14 H14A 110.5
C13 C14 H14A 110.5
N2 C14 H14B 110.5
C13 C14 H14B 110.5
H14A C14 H14B 108.7
C12 C15 C16 120.0(5)
C12 C15 H15 120.0
C16 C15 H15 120.0
C17 C16 C15 120.5(5)
C17 C16 H16 119.7
C15 C16 H16 119.7
C18 C17 C16 120.0(5)
C18 C17 H17 120.0
C16 C17 H17 120.0
C17 C18 C11 120.3(5)
C17 C18 H18 119.9
C11 C18 H18 119.9
C20 C19 C24 117.2(3)
C20 C19 C9 120.0(3)
C24 C19 C9 122.6(3)
C21 C20 C19 122.2(4)
C21 C20 H20 118.9
C19 C20 H20 118.9
C20 C21 C22 119.2(4)
C20 C21 H21 120.4
C22 C21 H21 120.4
C23 C22 C21 119.8(4)
C23 C22 H22 120.1
C21 C22 H22 120.1
C22 C23 C24 120.5(4)
C22 C23 H23 119.8
C24 C23 H23 119.8
C23 C24 C19 121.0(4)
C23 C24 H24 119.5
C19 C24 H24 119.5
O2 C25 N4 123.5(3)
O2 C25 C26 120.8(3)
N4 C25 C26 115.8(3)
C27 C26 C31 119.1(3)
C27 C26 C25 122.2(3)
C31 C26 C25 118.5(3)
C26 C27 C28 120.0(4)
C26 C27 H27 120.0
C28 C27 H27 120.0
C29 C28 C27 120.3(5)
C29 C28 H28 119.9
C27 C28 H28 119.9
C30 C29 C28 119.8(4)
C30 C29 H29 120.1
C28 C29 H29 120.1
C29 C30 C31 120.9(4)
C29 C30 H30 119.5
C31 C30 H30 119.5
C26 C31 C30 119.8(4)
C26 C31 H31 120.1
C30 C31 H31 120.1
C7 N1 C8 121.5(3)
C7 N1 N2 120.6(3)
C8 N1 N2 116.3(3)
N1 N2 C10 109.0(3)
N1 N2 C14 111.8(3)
C10 N2 C14 111.5(3)
N4 N3 C9 117.0(3)
N4 N3 C10 116.7(2)
C9 N3 C10 115.6(3)
C25 N4 N3 119.7(3)
C25 N4 H4A 120.2
N3 N4 H4A 120.2

loop_
_geom_bond_atom_site_label_1
_geom_bond_atom_site_label_2
_geom_bond_distance
C1 C2 1.3900
C1 C6 1.3900
C1 C7 1.468(5)
C2 C3 1.3900
C2 H2 0.9300
C3 C4 1.3900
C3 H3 0.9300
C4 C5 1.3900
C4 H4 0.9300
C5 C6 1.3900
C5 H5 0.9300
C6 H6 0.9300
C7 O1 1.218(4)
C7 N1 1.366(5)
C7 C1' 1.518(8)
C1' C2' 1.3900
C1' C6' 1.3900
C2' C3' 1.3900
C2' H2' 0.9300
C3' C4' 1.3900
C3' H3' 0.9300
C4' C5' 1.3900
C4' H4' 0.9300
C5' C6' 1.3900
C5' H5' 0.9300
C6' H6' 0.9300
C8 C9 1.338(5)
C8 N1 1.391(4)
C8 H8 0.9300
C9 N3 1.415(4)
C9 C19 1.466(5)
C10 N2 1.455(4)
C10 N3 1.491(4)
C10 C11 1.500(5)
C10 H10 0.9800
C11 C18 1.384(6)
C11 C12 1.388(5)
C12 C15 1.382(6)
C12 C13 1.496(6)
C13 C14 1.515(5)
C13 H13A 0.9700
C13 H13B 0.9700
C14 N2 1.469(4)
C14 H14A 0.9700
C14 H14B 0.9700
C15 C16 1.383(7)
C15 H15 0.9300
C16 C17 1.368(8)
C16 H16 0.9300
C17 C18 1.366(7)
C17 H17 0.9300
C18 H18 0.9300
C19 C20 1.383(5)
C19 C24 1.399(5)
C20 C21 1.374(5)
C20 H20 0.9300
C21 C22 1.388(6)
C21 H21 0.9300
C22 C23 1.370(6)
C22 H22 0.9300
C23 C24 1.376(5)
C23 H23 0.9300
C24 H24 0.9300
C25 O2 1.234(4)
C25 N4 1.329(4)
C25 C26 1.498(5)
C26 C27 1.366(5)
C26 C31 1.378(5)
C27 C28 1.384(6)
C27 H27 0.9300
C28 C29 1.369(7)
C28 H28 0.9300
C29 C30 1.336(7)
C29 H29 0.9300
C30 C31 1.385(6)
C30 H30 0.9300
C31 H31 0.9300
N1 N2 1.415(4)
N3 N4 1.404(4)
N4 H4A 0.8600

loop_
_geom_torsion_atom_site_label_1
_geom_torsion_atom_site_label_2
_geom_torsion_atom_site_label_3
_geom_torsion_atom_site_label_4
_geom_torsion
C6 C1 C2 C3 0.0
C7 C1 C2 C3 174.3(6)
C1 C2 C3 C4 0.0
C2 C3 C4 C5 0.0
C3 C4 C5 C6 0.0
C4 C5 C6 C1 0.0
C2 C1 C6 C5 0.0
C7 C1 C6 C5 -175.0(6)
C2 C1 C7 O1 -131.9(5)
C6 C1 C7 O1 42.8(7)
C2 C1 C7 N1 47.3(6)
C6 C1 C7 N1 -138.1(4)
C2 C1 C7 C1' 104(7)
C6 C1 C7 C1' -82(7)
O1 C7 C1' C2' -98.4(9)
N1 C7 C1' C2' 86.3(9)
C1 C7 C1' C2' -40(7)
O1 C7 C1' C6' 84.7(12)
N1 C7 C1' C6' -90.6(11)
C1 C7 C1' C6' 143(8)
C6' C1' C2' C3' 0.0
C7 C1' C2' C3' -177.1(11)
C1' C2' C3' C4' 0.0
C2' C3' C4' C5' 0.0
C3' C4' C5' C6' 0.0
C4' C5' C6' C1' 0.0
C2' C1' C6' C5' 0.0
C7 C1' C6' C5' 176.7(12)
N1 C8 C9 N3 9.1(6)
N1 C8 C9 C19 -177.2(3)
N2 C10 C11 C18 155.6(3)
N3 C10 C11 C18 -77.9(4)
N2 C10 C11 C12 -25.9(5)
N3 C10 C11 C12 100.5(4)
C18 C11 C12 C15 2.6(6)
C10 C11 C12 C15 -175.8(4)
C18 C11 C12 C13 -173.6(4)
C10 C11 C12 C13 7.9(5)
C15 C12 C13 C14 164.1(4)
C11 C12 C13 C14 -19.7(5)
C12 C13 C14 N2 48.0(4)
C11 C12 C15 C16 -1.7(7)
C13 C12 C15 C16 174.5(4)
C12 C15 C16 C17 -0.7(8)
C15 C16 C17 C18 2.3(8)
C16 C17 C18 C11 -1.4(8)
C12 C11 C18 C17 -1.1(6)
C10 C11 C18 C17 177.4(4)
C8 C9 C19 C20 32.8(5)
N3 C9 C19 C20 -153.5(3)
C8 C9 C19 C24 -142.5(4)
N3 C9 C19 C24 31.2(5)
C24 C19 C20 C21 1.5(5)
C9 C19 C20 C21 -174.0(3)
C19 C20 C21 C22 -2.2(6)
C20 C21 C22 C23 1.0(6)
C21 C22 C23 C24 0.7(6)
C22 C23 C24 C19 -1.4(6)
C20 C19 C24 C23 0.3(5)
C9 C19 C24 C23 175.7(3)
O2 C25 C26 C27 -150.6(4)
N4 C25 C26 C27 29.0(5)
O2 C25 C26 C31 25.4(5)
N4 C25 C26 C31 -155.0(3)
C31 C26 C27 C28 -0.1(6)
C25 C26 C27 C28 175.9(4)
C26 C27 C28 C29 0.6(7)
C27 C28 C29 C30 -1.4(8)
C28 C29 C30 C31 1.8(7)
C27 C26 C31 C30 0.5(6)
C25 C26 C31 C30 -175.7(4)
C29 C30 C31 C26 -1.3(7)
O1 C7 N1 C8 -3.3(6)
C1 C7 N1 C8 177.5(4)
C1' C7 N1 C8 172.2(9)
O1 C7 N1 N2 -168.1(4)
C1 C7 N1 N2 12.8(6)
C1' C7 N1 N2 7.5(10)
C9 C8 N1 C7 -150.0(4)
C9 C8 N1 N2 15.3(5)
C7 N1 N2 C10 118.4(4)
C8 N1 N2 C10 -47.1(4)
C7 N1 N2 C14 -117.9(4)
C8 N1 N2 C14 76.7(4)
N3 C10 N2 N1 55.8(3)
C11 C10 N2 N1 -177.8(3)
N3 C10 N2 C14 -68.1(3)
C11 C10 N2 C14 58.4(4)
C13 C14 N2 N1 167.6(3)
C13 C14 N2 C10 -70.1(3)
C8 C9 N3 N4 -142.5(3)
C19 C9 N3 N4 43.7(4)
C8 C9 N3 C10 1.1(5)
C19 C9 N3 C10 -172.7(3)
N2 C10 N3 N4 109.7(3)
C11 C10 N3 N4 -15.1(4)
N2 C10 N3 C9 -33.9(4)
C11 C10 N3 C9 -158.8(3)
O2 C25 N4 N3 12.5(5)
C26 C25 N4 N3 -167.0(3)
C9 N3 N4 C25 -124.3(3)
C10 N3 N4 C25 92.6(4)

loop_
_platon_squeeze_void_nr
_platon_squeeze_void_average_x
_platon_squeeze_void_average_y
_platon_squeeze_void_average_z
_platon_squeeze_void_volume
_platon_squeeze_void_count_electrons
_platon_squeeze_void_content
1 0.000 0.000 -0.003 237 68 ' '
2 0.000 0.500 0.492 237 68 ' '
